data_4333333
loop_
_publ_author_name
'Company, Anna'
'Jee, Joo-Eun'
'Ribas, Xavi'
'Lopez-Valbuena, Josep Maria'
'G\'omez, Laura'
'Corbella, Montserrat'
'Llobet, Antoni'
'Mah\'ia, Jos\'e'
'Benet-Buchholz, Jordi'
'Costas, Miquel'
'van Eldik, Rudi'

_publ_section_title
;
 Structural and Kinetic Study of Reversible CO2Fixation by Dicopper
 Macrocyclic Complexes. From Intramolecular Binding to Self-Assembly of
 Molecular Boxes
;
_journal_issue 22
_journal_name_full 'Inorganic Chemistry'
_journal_page_first 9098
_journal_page_last 9110
_journal_paper_doi 10.1021/ic700692t
_journal_volume 46
_journal_year 2007
_chemical_formula_sum 'C70 H112 Cu4 F12 N14 O21 S4'
_chemical_formula_weight 2096.14
_chemical_name_systematic
;

 ?

;
_space_group_IT_number 2
_symmetry_cell_setting triclinic
_symmetry_space_group_name_Hall '-P 1'
_symmetry_space_group_name_H-M 'P -1'
_atom_sites_solution_hydrogens geom
_atom_sites_solution_primary direct
_atom_sites_solution_secondary difmap
_audit_creation_method SHELXL-97
_cell_angle_alpha 91.036(2)
_cell_angle_beta 113.422(2)
_cell_angle_gamma 103.114(2)
_cell_formula_units_Z 2
_cell_length_a 15.2221(6)
_cell_length_b 17.3423(6)
_cell_length_c 18.8869(7)
_cell_measurement_temperature 153(2)
_cell_volume 4422.9(3)
_computing_cell_refinement 'Bruker SAINT program Vers. 5.0'
_computing_data_collection 'Bruker SMART CCD area detector system'
_computing_data_reduction 'Bruker SAINT program Vers. 5.0'
_computing_molecular_graphics 'SHELXL-97 (Sheldrick, 1997)'
_computing_publication_material 'SHELXL-97 (Sheldrick, 1997)'
_computing_structure_refinement 'SHELXL-97 (Sheldrick, 1997)'
_computing_structure_solution 'SHELXS-97 (Sheldrick, 1990)'
_diffrn_ambient_temperature 153(2)
_diffrn_detector_area_resol_mean 512
_diffrn_detector_type 'Smart 1000 CCD area detector'
_diffrn_measured_fraction_theta_full 0.913
_diffrn_measured_fraction_theta_max 0.913
_diffrn_measurement_device_type 'four-circle diffractometer Bruker P4'
_diffrn_measurement_method
;
 Fullsphere data collection, phi and omega scans,
 in omega at 0.3 deg scan width, three runs with 98, 67 and 67 frames, phi=0 deg
 in phi at 0.3 deg scan width, two runs with 1207 frames, omega=-32 deg
;
_diffrn_measurement_specimen_support 'magnetic support whith 10 micron nylon fiber cryoloop'
_diffrn_radiation_monochromator graphite
_diffrn_radiation_type MoK\a
_diffrn_radiation_wavelength 0.71073
_diffrn_reflns_av_R_equivalents 0.0896
_diffrn_reflns_av_sigmaI/netI 0.1381
_diffrn_reflns_limit_h_max 18
_diffrn_reflns_limit_h_min -21
_diffrn_reflns_limit_k_max 25
_diffrn_reflns_limit_k_min -25
_diffrn_reflns_limit_l_max 27
_diffrn_reflns_limit_l_min -27
_diffrn_reflns_number 55012
_diffrn_reflns_theta_full 31.54
_diffrn_reflns_theta_max 31.54
_diffrn_reflns_theta_min 1.48
_diffrn_source 'rotating anode X-ray tube'
_diffrn_source_current 220
_diffrn_source_power 45
_diffrn_source_size '10 mm x 0.5 mm fine focus'
_diffrn_source_type 'MACScience Co. M18X-HF'
_exptl_absorpt_coefficient_mu 1.144
_exptl_absorpt_correction_T_max 1.000000
_exptl_absorpt_correction_T_min 0.787688
_exptl_absorpt_correction_type empirical
_exptl_absorpt_process_details
; 
 SADABS Version 2.1 2003 Bruker-Nonius
 Blessing, Acta Cryst. (1995) A51 33-38
;
_exptl_crystal_colour blue
_exptl_crystal_density_diffrn 1.574
_exptl_crystal_density_method 'not measured'
_exptl_crystal_description block
_exptl_crystal_F_000 2172
_exptl_crystal_size_max 0.05
_exptl_crystal_size_mid 0.05
_exptl_crystal_size_min 0.05
_refine_diff_density_max 1.087
_refine_diff_density_min -1.069
_refine_diff_density_rms 0.115
_refine_ls_extinction_method none
_refine_ls_goodness_of_fit_ref 0.858
_refine_ls_hydrogen_treatment noref
_refine_ls_matrix_type full
_refine_ls_number_parameters 1194
_refine_ls_number_reflns 26983
_refine_ls_number_restraints 0
_refine_ls_restrained_S_all 0.858
_refine_ls_R_factor_all 0.1190
_refine_ls_R_factor_gt 0.0546
_refine_ls_shift/su_max 0.001
_refine_ls_shift/su_mean 0.000
_refine_ls_structure_factor_coef Fsqd
_refine_ls_weighting_details 'calc w=1/[\s^2^(Fo^2^)+(0.0555P)^2^+0.0000P] where P=(Fo^2^+2Fc^2^)/3'
_refine_ls_weighting_scheme calc
_refine_ls_wR_factor_gt 0.1192
_refine_ls_wR_factor_ref 0.1362
_reflns_number_gt 14053
_reflns_number_total 26983
_reflns_threshold_expression >2sigma(I)
_cod_data_source_file ic700692tsup1.cif
_cod_data_source_block 6
_cod_depositor_comments
;
The following automatic conversions were performed:
'_diffrn_measurement_specimen_suppport' tag replaced with
'_diffrn_measurement_specimen_support'.

Automatic conversion script
Id: cif_correct_tags 1440 2010-10-19 06:21:57Z saulius 

The following automatic conversions were performed:

'_symmetry_cell_setting' value 'Triclinic' changed to 'triclinic'
according to /home/saulius/struct/CIF-dictionaries/cif_core.dic
dictionary named 'cif_core.dic' version 2.4.2 from 2011-04-26.

Automatic conversion script
Id: cif_fix_values 1891 2012-01-12 08:04:46Z andrius 
;
_cod_original_sg_symbol_H-M P-1
_cod_database_code 4333333

loop_
_symmetry_equiv_pos_as_xyz
'x, y, z'
'-x, -y, -z'

loop_
_atom_site_label
_atom_site_type_symbol
_atom_site_fract_x
_atom_site_fract_y
_atom_site_fract_z
_atom_site_U_iso_or_equiv
_atom_site_adp_type
_atom_site_occupancy
_atom_site_symmetry_multiplicity
_atom_site_calc_flag
_atom_site_refinement_flags
_atom_site_disorder_assembly
_atom_site_disorder_group
Cu1 Cu 0.26012(3) 0.46058(2) 0.38598(2) 0.01582(9) Uani 1 1 d . . .
O1 O 0.21312(16) 0.35419(12) 0.33127(13) 0.0187(5) Uani 1 1 d . . .
N1 N 0.1374(2) 0.44739(15) 0.41435(15) 0.0176(5) Uani 1 1 d . . .
C1 C 0.1083(3) 0.37262(19) 0.4445(2) 0.0235(7) Uani 1 1 d . . .
H1A H 0.0520 0.3737 0.4570 0.035 Uiso 1 1 calc R . .
H1B H 0.1641 0.3670 0.4915 0.035 Uiso 1 1 calc R . .
H1C H 0.0895 0.3274 0.4050 0.035 Uiso 1 1 calc R . .
Cu2 Cu -0.28180(3) 0.32633(2) 0.10367(2) 0.01763(9) Uani 1 1 d . . .
O2 O 0.19901(17) 0.22585(12) 0.30462(13) 0.0196(5) Uani 1 1 d . . .
N2 N 0.2958(2) 0.57581(15) 0.43088(15) 0.0180(5) Uani 1 1 d . . .
C2 C 0.1670(3) 0.51661(19) 0.47348(19) 0.0211(7) Uani 1 1 d . . .
H2A H 0.2150 0.5068 0.5239 0.025 Uiso 1 1 calc R . .
H2B H 0.1082 0.5239 0.4805 0.025 Uiso 1 1 calc R . .
Cu3 Cu 0.28881(3) 0.16449(2) 0.36930(2) 0.01704(9) Uani 1 1 d . . .
O3 O 0.32967(17) 0.29420(13) 0.40541(13) 0.0219(5) Uani 1 1 d . . .
N3 N 0.3386(2) 0.50223(15) 0.31942(16) 0.0182(5) Uani 1 1 d . . .
C3 C 0.2131(3) 0.59046(19) 0.44787(19) 0.0220(7) Uani 1 1 d . . .
H3A H 0.1629 0.6041 0.4007 0.026 Uiso 1 1 calc R . .
H3B H 0.2384 0.6358 0.4894 0.026 Uiso 1 1 calc R . .
Cu4 Cu -0.24278(3) 0.03180(2) 0.13827(3) 0.02659(11) Uani 1 1 d . . .
O4 O -0.21538(17) 0.25027(12) 0.16244(13) 0.0211(5) Uani 1 1 d . . .
N4 N -0.1643(2) 0.37523(15) 0.07348(15) 0.0196(6) Uani 1 1 d . . .
C4 C 0.3875(3) 0.5983(2) 0.5033(2) 0.0260(7) Uani 1 1 d . . .
H4A H 0.4047 0.6558 0.5188 0.039 Uiso 1 1 calc R . .
H4B H 0.4416 0.5843 0.4945 0.039 Uiso 1 1 calc R . .
H4C H 0.3770 0.5695 0.5446 0.039 Uiso 1 1 calc R . .
O5 O -0.17430(17) 0.13764(12) 0.19586(13) 0.0207(5) Uani 1 1 d . . .
N5 N -0.3361(2) 0.41965(16) 0.05723(16) 0.0222(6) Uani 1 1 d . . .
C5 C 0.3082(3) 0.62198(18) 0.36871(19) 0.0220(7) Uani 1 1 d . . .
H5A H 0.3378 0.6791 0.3893 0.026 Uiso 1 1 calc R . .
H5B H 0.2427 0.6169 0.3253 0.026 Uiso 1 1 calc R . .
O6 O -0.30757(18) 0.13272(13) 0.08945(14) 0.0255(5) Uani 1 1 d . . .
N6 N -0.3644(2) 0.32492(16) 0.17057(16) 0.0222(6) Uani 1 1 d . . .
C6 C 0.3747(3) 0.59085(18) 0.3395(2) 0.0229(7) Uani 1 1 d . . .
H6A H 0.3750 0.6160 0.2929 0.028 Uiso 1 1 calc R . .
H6B H 0.4433 0.6050 0.3801 0.028 Uiso 1 1 calc R . .
N7 N 0.3569(2) 0.14862(16) 0.29651(17) 0.0230(6) Uani 1 1 d . . .
C7 C 0.4263(3) 0.4674(2) 0.3445(2) 0.0252(7) Uani 1 1 d . . .
H7A H 0.4665 0.4877 0.3159 0.038 Uiso 1 1 calc R . .
H7B H 0.4035 0.4092 0.3336 0.038 Uiso 1 1 calc R . .
H7C H 0.4662 0.4827 0.4004 0.038 Uiso 1 1 calc R . .
O7 O 0.37304(16) 0.42717(13) 0.49017(13) 0.0213(5) Uani 1 1 d . . .
H7X H 0.3744 0.3799 0.4812 0.032 Uiso 1 1 d R . .
H7XX H 0.3634 0.4181 0.5340 0.032 Uiso 1 1 d R . .
O8 O -0.38706(18) 0.23694(13) 0.00659(13) 0.0256(5) Uani 1 1 d . . .
H8X H -0.3794 0.2480 -0.0340 0.038 Uiso 1 1 d R . .
H8XX H -0.3712 0.1919 0.0180 0.038 Uiso 1 1 d R . .
N8 N 0.3904(2) 0.11744(16) 0.44805(16) 0.0217(6) Uani 1 1 d . . .
C8 C 0.2832(3) 0.4781(2) 0.23295(19) 0.0229(7) Uani 1 1 d . . .
H8A H 0.3279 0.5003 0.2078 0.027 Uiso 1 1 calc R . .
H8B H 0.2671 0.4193 0.2230 0.027 Uiso 1 1 calc R . .
N9 N 0.1939(2) 0.11275(15) 0.41969(15) 0.0180(5) Uani 1 1 d . . .
C9 C 0.1889(2) 0.50400(19) 0.19439(18) 0.0202(7) Uani 1 1 d . . .
C10 C 0.0979(2) 0.45104(19) 0.18157(18) 0.0193(6) Uani 1 1 d . . .
H10A H 0.0965 0.3985 0.1954 0.023 Uiso 1 1 calc R . .
N10 N -0.3017(2) -0.01363(16) 0.2139(2) 0.0319(7) Uani 1 1 d . . .
C11 C 0.0091(2) 0.47421(19) 0.14879(18) 0.0204(7) Uani 1 1 d . . .
N11 N -0.3261(3) -0.06832(18) 0.0664(2) 0.0413(9) Uani 1 1 d . . .
C12 C 0.0126(3) 0.5503(2) 0.1268(2) 0.0263(7) Uani 1 1 d . . .
H12A H -0.0468 0.5673 0.1050 0.032 Uiso 1 1 calc R . .
N12 N -0.1409(2) 0.02893(17) 0.09094(17) 0.0293(7) Uani 1 1 d . . .
C13 C 0.1012(3) 0.6018(2) 0.1361(2) 0.0292(8) Uani 1 1 d . . .
H13A H 0.1020 0.6534 0.1199 0.035 Uiso 1 1 calc R . .
C14 C 0.1889(3) 0.5789(2) 0.1689(2) 0.0258(7) Uani 1 1 d . . .
H14A H 0.2492 0.6143 0.1741 0.031 Uiso 1 1 calc R . .
C15 C -0.0844(2) 0.41928(19) 0.14862(18) 0.0202(7) Uani 1 1 d . . .
H15A H -0.0640 0.3791 0.1841 0.024 Uiso 1 1 calc R . .
H15B H -0.1144 0.4516 0.1718 0.024 Uiso 1 1 calc R . .
C16 C -0.1253(3) 0.3177(2) 0.0430(2) 0.0257(7) Uani 1 1 d . . .
H16A H -0.0697 0.3468 0.0322 0.039 Uiso 1 1 calc R . .
H16B H -0.1778 0.2868 -0.0050 0.039 Uiso 1 1 calc R . .
H16C H -0.1028 0.2816 0.0817 0.039 Uiso 1 1 calc R . .
C17 C -0.2034(3) 0.4271(2) 0.01404(19) 0.0241(7) Uani 1 1 d . . .
H17A H -0.2486 0.3943 -0.0361 0.029 Uiso 1 1 calc R . .
H17B H -0.1482 0.4634 0.0065 0.029 Uiso 1 1 calc R . .
C18 C -0.2588(3) 0.4755(2) 0.0408(2) 0.0290(8) Uani 1 1 d . . .
H18A H -0.2123 0.5122 0.0883 0.035 Uiso 1 1 calc R . .
H18B H -0.2898 0.5078 -0.0001 0.035 Uiso 1 1 calc R . .
C19 C -0.4285(3) 0.3951(2) -0.0152(2) 0.0311(8) Uani 1 1 d . . .
H19A H -0.4534 0.4420 -0.0325 0.047 Uiso 1 1 calc R . .
H19B H -0.4785 0.3560 -0.0051 0.047 Uiso 1 1 calc R . .
H19C H -0.4146 0.3712 -0.0557 0.047 Uiso 1 1 calc R . .
C20 C -0.3557(3) 0.4559(2) 0.1199(2) 0.0283(8) Uani 1 1 d . . .
H20A H -0.3938 0.4958 0.0995 0.034 Uiso 1 1 calc R . .
H20B H -0.2921 0.4833 0.1632 0.034 Uiso 1 1 calc R . .
C21 C -0.4132(3) 0.3920(2) 0.1489(2) 0.0272(8) Uani 1 1 d . . .
H21A H -0.4185 0.4153 0.1949 0.033 Uiso 1 1 calc R . .
H21B H -0.4810 0.3712 0.1080 0.033 Uiso 1 1 calc R . .
C22 C -0.4412(3) 0.2476(2) 0.1467(2) 0.0296(8) Uani 1 1 d . . .
H22A H -0.4853 0.2472 0.1729 0.044 Uiso 1 1 calc R . .
H22B H -0.4090 0.2038 0.1612 0.044 Uiso 1 1 calc R . .
H22C H -0.4797 0.2408 0.0903 0.044 Uiso 1 1 calc R . .
C23 C -0.3061(3) 0.3297(2) 0.25688(19) 0.0236(7) Uani 1 1 d . . .
H23A H -0.3516 0.3295 0.2825 0.028 Uiso 1 1 calc R . .
H23B H -0.2821 0.2808 0.2676 0.028 Uiso 1 1 calc R . .
C24 C -0.2190(2) 0.40037(19) 0.29396(18) 0.0186(6) Uani 1 1 d . . .
C25 C -0.1246(2) 0.39435(18) 0.30573(17) 0.0177(6) Uani 1 1 d . . .
H25A H -0.1160 0.3446 0.2916 0.021 Uiso 1 1 calc R . .
C26 C -0.0428(2) 0.45926(18) 0.33762(17) 0.0184(6) Uani 1 1 d . . .
C27 C -0.0556(3) 0.53200(19) 0.35954(19) 0.0215(7) Uani 1 1 d . . .
H27A H -0.0009 0.5776 0.3799 0.026 Uiso 1 1 calc R . .
C28 C -0.1493(3) 0.5372(2) 0.35128(19) 0.0243(7) Uani 1 1 d . . .
H28A H -0.1577 0.5860 0.3679 0.029 Uiso 1 1 calc R . .
C29 C -0.2292(3) 0.4723(2) 0.31934(19) 0.0226(7) Uani 1 1 d . . .
H29A H -0.2924 0.4766 0.3145 0.027 Uiso 1 1 calc R . .
C30 C 0.0559(2) 0.45349(18) 0.33863(17) 0.0173(6) Uani 1 1 d . . .
H30A H 0.0428 0.4063 0.3021 0.021 Uiso 1 1 calc R . .
H30B H 0.0813 0.5010 0.3174 0.021 Uiso 1 1 calc R . .
C31 C 0.2473(2) 0.29311(18) 0.34741(18) 0.0167(6) Uani 1 1 d . . .
C32 C 0.4392(3) 0.2201(2) 0.3121(2) 0.0349(9) Uani 1 1 d . . .
H32A H 0.4848 0.2081 0.2912 0.052 Uiso 1 1 calc R . .
H32B H 0.4748 0.2359 0.3684 0.052 Uiso 1 1 calc R . .
H32C H 0.4127 0.2639 0.2872 0.052 Uiso 1 1 calc R . .
C33 C 0.3961(3) 0.0781(2) 0.3241(2) 0.0260(8) Uani 1 1 d . . .
H33A H 0.4413 0.0706 0.3002 0.031 Uiso 1 1 calc R . .
H33B H 0.3407 0.0295 0.3082 0.031 Uiso 1 1 calc R . .
C34 C 0.4513(3) 0.0908(2) 0.4118(2) 0.0259(7) Uani 1 1 d . . .
H34A H 0.4662 0.0405 0.4309 0.031 Uiso 1 1 calc R . .
H34B H 0.5148 0.1316 0.4269 0.031 Uiso 1 1 calc R . .
C35 C 0.4568(3) 0.1772(2) 0.5169(2) 0.0308(8) Uani 1 1 d . . .
H35A H 0.5009 0.1516 0.5567 0.046 Uiso 1 1 calc R . .
H35B H 0.4168 0.1988 0.5380 0.046 Uiso 1 1 calc R . .
H35C H 0.4964 0.2206 0.5013 0.046 Uiso 1 1 calc R . .
C36 C 0.3318(3) 0.0494(2) 0.4700(2) 0.0245(7) Uani 1 1 d . . .
H36A H 0.3759 0.0303 0.5167 0.029 Uiso 1 1 calc R . .
H36B H 0.3007 0.0050 0.4271 0.029 Uiso 1 1 calc R . .
C37 C 0.2524(3) 0.0749(2) 0.4866(2) 0.0254(7) Uani 1 1 d . . .
H37A H 0.2082 0.0279 0.4948 0.030 Uiso 1 1 calc R . .
H37B H 0.2834 0.1133 0.5345 0.030 Uiso 1 1 calc R . .
C38 C 0.1488(3) 0.1685(2) 0.4453(2) 0.0272(8) Uani 1 1 d . . .
H38A H 0.1046 0.1392 0.4674 0.041 Uiso 1 1 calc R . .
H38B H 0.1109 0.1929 0.4006 0.041 Uiso 1 1 calc R . .
H38C H 0.2011 0.2102 0.4847 0.041 Uiso 1 1 calc R . .
C39 C 0.1164(2) 0.05321(18) 0.35428(19) 0.0193(6) Uani 1 1 d . . .
H39A H 0.1491 0.0152 0.3414 0.023 Uiso 1 1 calc R . .
H39B H 0.0920 0.0819 0.3084 0.023 Uiso 1 1 calc R . .
C40 C 0.0270(2) 0.00491(18) 0.36475(19) 0.0206(7) Uani 1 1 d . . .
C41 C -0.0608(3) 0.02922(19) 0.3359(2) 0.0221(7) Uani 1 1 d . . .
H41A H -0.0608 0.0797 0.3173 0.027 Uiso 1 1 calc R . .
C42 C -0.1482(3) -0.0192(2) 0.3340(2) 0.0243(7) Uani 1 1 d . . .
C43 C -0.1471(3) -0.0922(2) 0.3635(2) 0.0288(8) Uani 1 1 d . . .
H43A H -0.2064 -0.1258 0.3626 0.035 Uiso 1 1 calc R . .
C44 C -0.0598(3) -0.1158(2) 0.3939(2) 0.0295(8) Uani 1 1 d . . .
H44A H -0.0593 -0.1653 0.4146 0.035 Uiso 1 1 calc R . .
C45 C 0.0270(3) -0.0683(2) 0.3946(2) 0.0261(8) Uani 1 1 d . . .
H45A H 0.0864 -0.0854 0.4153 0.031 Uiso 1 1 calc R . .
C46 C -0.2429(3) 0.0079(2) 0.2998(2) 0.0313(8) Uani 1 1 d . . .
H46A H -0.2855 -0.0153 0.3263 0.038 Uiso 1 1 calc R . .
H46B H -0.2260 0.0666 0.3116 0.038 Uiso 1 1 calc R . .
C47 C -0.3933(3) 0.0147(2) 0.1948(3) 0.0450(11) Uani 1 1 d . . .
H47A H -0.4341 -0.0165 0.2187 0.068 Uiso 1 1 calc R . .
H47B H -0.4309 0.0080 0.1383 0.068 Uiso 1 1 calc R . .
H47C H -0.3750 0.0712 0.2150 0.068 Uiso 1 1 calc R . .
C48 C -0.3267(3) -0.1016(2) 0.1924(3) 0.0455(12) Uani 1 1 d . . .
H48A H -0.3694 -0.1294 0.2172 0.055 Uiso 1 1 calc R . .
H48B H -0.2654 -0.1203 0.2111 0.055 Uiso 1 1 calc R . .
C49 C -0.3806(4) -0.1206(2) 0.1044(3) 0.0546(14) Uani 1 1 d . . .
H49A H -0.3866 -0.1770 0.0890 0.066 Uiso 1 1 calc R . .
H49B H -0.4481 -0.1128 0.0871 0.066 Uiso 1 1 calc R . .
C50 C -0.3976(3) -0.0499(3) -0.0090(3) 0.0539(13) Uani 1 1 d . . .
H50A H -0.4273 -0.0979 -0.0470 0.081 Uiso 1 1 calc R . .
H50B H -0.3623 -0.0075 -0.0289 0.081 Uiso 1 1 calc R . .
H50C H -0.4498 -0.0323 -0.0004 0.081 Uiso 1 1 calc R . .
C51 C -0.2539(3) -0.1039(2) 0.0521(3) 0.0524(14) Uani 1 1 d . . .
H51A H -0.2895 -0.1479 0.0089 0.063 Uiso 1 1 calc R . .
H51B H -0.2156 -0.1260 0.0992 0.063 Uiso 1 1 calc R . .
C52 C -0.1850(3) -0.0415(3) 0.0317(3) 0.0498(13) Uani 1 1 d . . .
H52A H -0.1319 -0.0634 0.0286 0.060 Uiso 1 1 calc R . .
H52B H -0.2217 -0.0256 -0.0197 0.060 Uiso 1 1 calc R . .
C53 C -0.1093(3) 0.1013(2) 0.0586(2) 0.0398(10) Uani 1 1 d . . .
H53A H -0.0622 0.0932 0.0376 0.060 Uiso 1 1 calc R . .
H53B H -0.0776 0.1466 0.0996 0.060 Uiso 1 1 calc R . .
H53C H -0.1672 0.1121 0.0169 0.060 Uiso 1 1 calc R . .
C54 C -0.0564(3) 0.0174(2) 0.1621(2) 0.0291(8) Uani 1 1 d . . .
H54A H -0.0816 -0.0307 0.1827 0.035 Uiso 1 1 calc R . .
H54B H -0.0371 0.0634 0.2018 0.035 Uiso 1 1 calc R . .
C55 C 0.0362(3) 0.0087(2) 0.1551(2) 0.0296(8) Uani 1 1 d . . .
C56 C 0.1179(3) 0.0736(2) 0.17711(19) 0.0267(8) Uani 1 1 d . . .
H56A H 0.1117 0.1250 0.1890 0.032 Uiso 1 1 calc R . .
C57 C 0.2091(3) 0.0647(2) 0.1820(2) 0.0283(8) Uani 1 1 d . . .
C58 C 0.2153(3) -0.0106(3) 0.1609(2) 0.0369(10) Uani 1 1 d . . .
H58A H 0.2765 -0.0175 0.1632 0.044 Uiso 1 1 calc R . .
C59 C 0.1340(3) -0.0752(3) 0.1367(2) 0.0446(12) Uani 1 1 d . . .
H59A H 0.1390 -0.1258 0.1212 0.053 Uiso 1 1 calc R . .
C60 C 0.0445(3) -0.0665(2) 0.1350(2) 0.0388(10) Uani 1 1 d . . .
H60A H -0.0107 -0.1115 0.1201 0.047 Uiso 1 1 calc R . .
C61 C 0.2963(3) 0.1348(2) 0.2098(2) 0.0319(9) Uani 1 1 d . . .
H61A H 0.2730 0.1830 0.1932 0.038 Uiso 1 1 calc R . .
H61B H 0.3398 0.1280 0.1840 0.038 Uiso 1 1 calc R . .
C62 C -0.2343(3) 0.17572(18) 0.14774(19) 0.0201(7) Uani 1 1 d . . .
S1T S 0.34744(7) 0.81375(5) 0.16009(5) 0.0292(2) Uani 1 1 d . . .
F1T F 0.4002(2) 0.77034(13) 0.29963(14) 0.0509(7) Uani 1 1 d . . .
O1T O 0.3730(2) 0.88854(17) 0.13319(17) 0.0435(7) Uani 1 1 d . . .
C1T C 0.4181(3) 0.8335(2) 0.2649(2) 0.0321(9) Uani 1 1 d . . .
F2T F 0.3952(2) 0.89269(14) 0.29445(14) 0.0547(7) Uani 1 1 d . . .
O2T O 0.3834(3) 0.75105(18) 0.13832(16) 0.0489(8) Uani 1 1 d . . .
F3T F 0.5147(2) 0.85532(18) 0.28535(16) 0.0609(8) Uani 1 1 d . . .
O3T O 0.2481(2) 0.78827(17) 0.15303(19) 0.0490(8) Uani 1 1 d . . .
S1Q S 0.67164(7) 0.67333(5) 0.34992(5) 0.02598(19) Uani 1 1 d . . .
F1Q F 0.6047(2) 0.71518(14) 0.20938(15) 0.0511(7) Uani 1 1 d . . .
O1Q O 0.6568(2) 0.59489(15) 0.37546(15) 0.0322(6) Uani 1 1 d . . .
C1Q C 0.5952(3) 0.6513(2) 0.2455(2) 0.0269(8) Uani 1 1 d . . .
F2Q F 0.6208(2) 0.59586(14) 0.21389(13) 0.0454(6) Uani 1 1 d . . .
O2Q O 0.6300(2) 0.72723(18) 0.37678(17) 0.0492(8) Uani 1 1 d . . .
F3Q F 0.49974(18) 0.62392(16) 0.22966(14) 0.0490(6) Uani 1 1 d . . .
O3Q O 0.7691(2) 0.70563(15) 0.35441(18) 0.0406(7) Uani 1 1 d . . .
S1N S 0.30351(8) 0.32387(6) 0.06247(7) 0.0399(2) Uani 1 1 d . . .
C1N C 0.1724(4) 0.2977(3) 0.0382(3) 0.0484(12) Uani 1 1 d . A .
F1N F 0.1290(3) 0.2245(3) -0.0003(3) 0.0894(18) Uani 0.813(6) 1 d P A 1
O1N O 0.3063(5) 0.3175(4) -0.0136(3) 0.092(2) Uani 0.813(6) 1 d P A 1
F2N F 0.1541(4) 0.2972(4) 0.1011(3) 0.0767(17) Uani 0.813(6) 1 d P A 1
O2N O 0.3384(4) 0.2647(4) 0.1043(4) 0.091(2) Uani 0.813(6) 1 d P A 1
F3N F 0.1266(4) 0.3456(4) -0.0063(5) 0.141(3) Uani 0.813(6) 1 d P A 1
O3N O 0.3364(3) 0.4030(2) 0.0982(3) 0.0566(14) Uani 0.813(6) 1 d P A 1
O1N' O 0.3238(17) 0.3538(13) 0.0066(13) 0.052(6) Uiso 0.187(6) 1 d P A 2
O2N' O 0.2983(16) 0.2330(11) 0.0747(11) 0.043(5) Uiso 0.187(6) 1 d P A 2
O3N' O 0.3384(15) 0.3350(12) 0.1527(12) 0.066(6) Uiso 0.187(6) 1 d P A 2
F1N' F 0.1155(15) 0.2751(15) -0.0265(12) 0.073(6) Uiso 0.187(6) 1 d P A 2
F2N' F 0.139(2) 0.2698(14) 0.0860(15) 0.061(7) Uiso 0.187(6) 1 d P A 2
F3N' F 0.1573(17) 0.3768(12) 0.0456(12) 0.073(6) Uiso 0.187(6) 1 d P A 2
S1S S 0.71725(8) 0.17002(5) 0.44016(7) 0.0374(2) Uani 1 1 d . . .
C1S C 0.8422(5) 0.2272(4) 0.4585(4) 0.0331(13) Uani 0.814(5) 1 d P B 1
F1S F 0.8439(2) 0.29857(18) 0.4335(2) 0.0533(10) Uani 0.814(5) 1 d P B 1
O1S O 0.6840(3) 0.2208(2) 0.4785(3) 0.0474(11) Uani 0.814(5) 1 d P B 1
F2S F 0.9001(2) 0.2420(2) 0.5341(2) 0.0508(10) Uani 0.814(5) 1 d P B 1
O2S O 0.6690(3) 0.1612(3) 0.3561(2) 0.0581(13) Uani 0.814(5) 1 d P B 1
F3S F 0.8871(3) 0.1911(3) 0.4266(3) 0.0697(14) Uani 0.814(5) 1 d P B 1
O3S O 0.7326(3) 0.0988(2) 0.4712(3) 0.0695(16) Uani 0.814(5) 1 d P B 1
O1S' O 0.6795(13) 0.2354(10) 0.4347(11) 0.042(5) Uiso 0.186(5) 1 d P B 2
O2S' O 0.6626(14) 0.1020(11) 0.3885(11) 0.053(5) Uiso 0.186(5) 1 d P B 2
O3S' O 0.7374(15) 0.1395(12) 0.5232(12) 0.059(5) Uiso 0.186(5) 1 d P B 2
C1S' C 0.838(2) 0.2023(15) 0.4416(16) 0.026(7) Uiso 0.186(5) 1 d P B 2
F1S' F 0.8899(19) 0.2583(15) 0.4976(16) 0.076(7) Uiso 0.186(5) 1 d P B 2
F2S' F 0.8751(12) 0.1436(10) 0.4499(9) 0.053(4) Uiso 0.186(5) 1 d P B 2
F3S' F 0.8229(13) 0.2193(10) 0.3726(10) 0.065(5) Uiso 0.186(5) 1 d P B 2
O1W O 0.0034(2) 0.26278(17) 0.2417(2) 0.0696(12) Uani 1 1 d . . .
H1WA H -0.0514 0.2147 0.2268 0.104 Uiso 1 1 d R . .
H1WB H 0.0626 0.2464 0.2456 0.104 Uiso 1 1 d R . .
C1L C 0.1305(4) 0.2465(3) -0.2041(3) 0.0513(12) Uani 1 1 d . . .
N1L N 0.1007(4) 0.1787(3) -0.2080(3) 0.0881(16) Uani 1 1 d . . .
C2L C 0.1635(5) 0.3271(3) -0.2007(4) 0.0745(17) Uani 1 1 d . . .
H2L1 H 0.1885 0.3390 -0.2408 0.112 Uiso 1 1 calc R . .
H2L2 H 0.2169 0.3483 -0.1494 0.112 Uiso 1 1 calc R . .
H2L3 H 0.1088 0.3520 -0.2094 0.112 Uiso 1 1 calc R . .
N2L N -0.0764(4) 0.3197(4) -0.2925(3) 0.0815(15) Uani 1 1 d . . .
C3L C -0.1143(5) 0.2541(3) -0.2986(3) 0.0576(14) Uani 1 1 d . . .
C4L C -0.1682(5) 0.1761(4) -0.3084(4) 0.086(2) Uani 1 1 d . . .
H4L1 H -0.1944 0.1687 -0.2686 0.129 Uiso 1 1 calc R . .
H4L2 H -0.1252 0.1403 -0.3036 0.129 Uiso 1 1 calc R . .
H4L3 H -0.2231 0.1641 -0.3601 0.129 Uiso 1 1 calc R . .

loop_
_atom_site_aniso_label
_atom_site_aniso_U_11
_atom_site_aniso_U_22
_atom_site_aniso_U_33
_atom_site_aniso_U_23
_atom_site_aniso_U_13
_atom_site_aniso_U_12
Cu1 0.0136(2) 0.01438(17) 0.0173(2) 0.00016(14) 0.00517(16) 0.00162(14)
O1 0.0165(12) 0.0160(10) 0.0197(12) 0.0024(9) 0.0036(10) 0.0041(9)
N1 0.0157(14) 0.0186(12) 0.0149(13) -0.0006(10) 0.0040(11) 0.0021(10)
C1 0.0234(19) 0.0211(16) 0.0265(19) 0.0088(13) 0.0112(15) 0.0043(14)
Cu2 0.0148(2) 0.01777(18) 0.0171(2) 0.00151(14) 0.00328(16) 0.00444(15)
O2 0.0181(12) 0.0150(10) 0.0221(12) -0.0003(9) 0.0053(10) 0.0033(9)
N2 0.0140(14) 0.0198(13) 0.0172(14) 0.0007(10) 0.0051(11) 0.0016(10)
C2 0.0208(18) 0.0270(16) 0.0152(16) -0.0025(13) 0.0075(14) 0.0057(14)
Cu3 0.0154(2) 0.01712(18) 0.0191(2) 0.00388(15) 0.00708(17) 0.00483(15)
O3 0.0156(12) 0.0214(11) 0.0228(12) 0.0009(9) 0.0018(10) 0.0049(9)
N3 0.0141(14) 0.0165(12) 0.0221(14) 0.0027(10) 0.0073(12) 0.0004(10)
C3 0.0205(18) 0.0220(16) 0.0203(17) -0.0040(13) 0.0054(14) 0.0056(13)
Cu4 0.0208(2) 0.01627(19) 0.0298(2) -0.00296(16) -0.00152(19) 0.00321(16)
O4 0.0186(12) 0.0159(10) 0.0228(12) 0.0000(9) 0.0038(10) 0.0021(9)
N4 0.0207(15) 0.0208(13) 0.0135(13) -0.0005(10) 0.0044(12) 0.0030(11)
C4 0.0196(18) 0.0227(16) 0.0244(18) -0.0017(13) 0.0011(15) -0.0010(13)
O5 0.0175(12) 0.0161(10) 0.0223(12) 0.0021(9) 0.0019(10) 0.0043(9)
N5 0.0224(16) 0.0210(13) 0.0191(14) 0.0010(11) 0.0030(12) 0.0082(12)
C5 0.0253(19) 0.0159(14) 0.0214(17) 0.0002(12) 0.0085(15) 0.0014(13)
O6 0.0212(13) 0.0175(11) 0.0243(13) -0.0010(9) -0.0027(11) 0.0024(9)
N6 0.0169(15) 0.0249(14) 0.0206(15) -0.0004(11) 0.0031(12) 0.0060(11)
C6 0.0196(18) 0.0203(15) 0.0255(18) 0.0005(13) 0.0086(15) 0.0000(13)
N7 0.0205(16) 0.0272(15) 0.0281(16) 0.0101(12) 0.0146(13) 0.0101(12)
C7 0.0162(18) 0.0275(17) 0.032(2) 0.0042(14) 0.0092(15) 0.0061(14)
O7 0.0192(13) 0.0217(11) 0.0170(12) 0.0018(9) 0.0020(10) 0.0040(9)
O8 0.0267(14) 0.0240(12) 0.0206(13) 0.0007(9) 0.0047(11) 0.0057(10)
N8 0.0158(15) 0.0273(14) 0.0205(15) 0.0044(11) 0.0057(12) 0.0059(12)
C8 0.0201(18) 0.0269(17) 0.0200(17) -0.0002(13) 0.0099(15) 0.0001(14)
N9 0.0158(14) 0.0229(13) 0.0145(13) 0.0030(10) 0.0042(11) 0.0073(11)
C9 0.0195(18) 0.0249(16) 0.0132(15) 0.0003(12) 0.0074(14) -0.0008(13)
C10 0.0211(18) 0.0228(15) 0.0116(15) 0.0000(12) 0.0060(13) 0.0025(13)
N10 0.0186(16) 0.0172(14) 0.049(2) 0.0055(13) 0.0040(15) 0.0017(12)
C11 0.0175(17) 0.0237(16) 0.0153(16) -0.0018(12) 0.0051(13) 0.0000(13)
N11 0.0306(19) 0.0217(15) 0.045(2) -0.0056(14) -0.0100(16) 0.0055(14)
C12 0.025(2) 0.0279(18) 0.0207(18) 0.0028(14) 0.0048(15) 0.0062(15)
N12 0.0287(18) 0.0297(16) 0.0193(15) -0.0076(12) -0.0024(13) 0.0119(13)
C13 0.035(2) 0.0254(17) 0.0215(18) 0.0091(14) 0.0093(16) 0.0011(15)
C14 0.025(2) 0.0285(18) 0.0216(18) 0.0058(14) 0.0126(16) -0.0024(14)
C15 0.0193(17) 0.0236(16) 0.0157(16) 0.0050(12) 0.0062(14) 0.0033(13)
C16 0.0236(19) 0.0289(18) 0.0227(18) -0.0033(14) 0.0084(15) 0.0056(15)
C17 0.0214(18) 0.0306(18) 0.0159(17) 0.0055(13) 0.0040(14) 0.0048(14)
C18 0.031(2) 0.0224(17) 0.0256(19) 0.0076(14) 0.0045(16) 0.0055(15)
C19 0.024(2) 0.037(2) 0.0230(19) -0.0006(15) -0.0023(16) 0.0120(16)
C20 0.033(2) 0.0267(18) 0.0238(19) 0.0009(14) 0.0054(16) 0.0164(16)
C21 0.0212(19) 0.0360(19) 0.0257(19) 0.0027(15) 0.0077(16) 0.0137(16)
C22 0.0193(19) 0.0342(19) 0.030(2) -0.0027(15) 0.0100(16) -0.0016(15)
C23 0.0205(18) 0.0308(18) 0.0199(17) 0.0052(14) 0.0089(15) 0.0060(14)
C24 0.0186(17) 0.0259(16) 0.0113(15) 0.0036(12) 0.0059(13) 0.0061(13)
C25 0.0181(17) 0.0226(15) 0.0125(15) 0.0036(12) 0.0043(13) 0.0088(13)
C26 0.0218(18) 0.0229(15) 0.0111(15) 0.0022(12) 0.0060(13) 0.0084(13)
C27 0.0225(18) 0.0199(15) 0.0191(17) -0.0005(12) 0.0052(14) 0.0064(13)
C28 0.0242(19) 0.0317(18) 0.0178(17) -0.0014(13) 0.0064(15) 0.0135(15)
C29 0.0205(18) 0.0304(17) 0.0194(17) 0.0027(13) 0.0087(14) 0.0105(14)
C30 0.0143(16) 0.0220(15) 0.0130(15) -0.0020(12) 0.0041(13) 0.0027(12)
C31 0.0137(16) 0.0207(15) 0.0167(16) 0.0043(12) 0.0071(13) 0.0042(12)
C32 0.031(2) 0.034(2) 0.048(3) 0.0113(18) 0.026(2) 0.0052(17)
C33 0.027(2) 0.0308(18) 0.0280(19) 0.0049(15) 0.0159(16) 0.0130(15)
C34 0.0220(19) 0.0311(18) 0.0293(19) 0.0060(15) 0.0128(16) 0.0113(15)
C35 0.0210(19) 0.036(2) 0.026(2) -0.0028(15) 0.0020(16) 0.0032(15)
C36 0.0188(18) 0.0286(17) 0.0253(18) 0.0084(14) 0.0065(15) 0.0092(14)
C37 0.0223(19) 0.0372(19) 0.0183(17) 0.0127(14) 0.0076(15) 0.0113(15)
C38 0.029(2) 0.0304(18) 0.028(2) 0.0013(15) 0.0165(17) 0.0103(15)
C39 0.0170(17) 0.0210(15) 0.0180(16) 0.0041(12) 0.0065(14) 0.0023(13)
C40 0.0177(17) 0.0213(15) 0.0233(17) 0.0041(13) 0.0107(14) 0.0015(13)
C41 0.0236(19) 0.0188(15) 0.0253(18) 0.0073(13) 0.0122(15) 0.0038(13)
C42 0.0200(18) 0.0244(17) 0.0277(19) 0.0061(14) 0.0096(15) 0.0043(14)
C43 0.025(2) 0.0275(18) 0.039(2) 0.0107(16) 0.0195(18) 0.0028(15)
C44 0.027(2) 0.0279(18) 0.039(2) 0.0165(16) 0.0172(18) 0.0090(15)
C45 0.0208(19) 0.0296(18) 0.031(2) 0.0139(15) 0.0114(16) 0.0097(15)
C46 0.021(2) 0.0319(19) 0.045(2) 0.0112(17) 0.0151(18) 0.0094(15)
C47 0.019(2) 0.042(2) 0.072(3) 0.023(2) 0.016(2) 0.0087(18)
C48 0.032(2) 0.0159(17) 0.063(3) 0.0046(18) -0.001(2) -0.0040(15)
C49 0.042(3) 0.022(2) 0.060(3) 0.0008(19) -0.012(2) -0.0044(18)
C50 0.038(3) 0.044(3) 0.047(3) -0.011(2) -0.016(2) 0.013(2)
C51 0.043(3) 0.028(2) 0.053(3) -0.0201(19) -0.017(2) 0.0165(19)
C52 0.044(3) 0.051(3) 0.034(2) -0.025(2) -0.010(2) 0.024(2)
C53 0.046(3) 0.047(2) 0.029(2) 0.0026(18) 0.012(2) 0.021(2)
C54 0.023(2) 0.0325(19) 0.0222(19) -0.0070(14) -0.0006(15) 0.0079(15)
C55 0.032(2) 0.035(2) 0.0198(18) -0.0047(14) 0.0035(16) 0.0184(17)
C56 0.033(2) 0.0326(19) 0.0175(17) 0.0004(14) 0.0089(16) 0.0174(16)
C57 0.033(2) 0.042(2) 0.0157(17) 0.0046(15) 0.0120(16) 0.0178(17)
C58 0.038(2) 0.057(3) 0.0221(19) -0.0026(17) 0.0096(18) 0.029(2)
C59 0.049(3) 0.047(3) 0.034(2) -0.0104(19) 0.004(2) 0.031(2)
C60 0.039(3) 0.032(2) 0.034(2) -0.0113(16) 0.0020(19) 0.0137(18)
C61 0.032(2) 0.048(2) 0.026(2) 0.0129(17) 0.0176(18) 0.0178(18)
C62 0.0201(18) 0.0180(15) 0.0220(17) 0.0013(12) 0.0105(14) 0.0013(13)
S1T 0.0327(5) 0.0309(5) 0.0260(5) 0.0027(4) 0.0106(4) 0.0148(4)
F1T 0.083(2) 0.0327(13) 0.0347(14) 0.0109(10) 0.0267(14) 0.0043(13)
O1T 0.052(2) 0.0429(16) 0.0396(17) 0.0185(13) 0.0203(15) 0.0168(14)
C1T 0.044(3) 0.0223(17) 0.033(2) 0.0061(15) 0.0207(19) 0.0055(16)
F2T 0.087(2) 0.0394(14) 0.0365(14) -0.0053(11) 0.0218(15) 0.0222(14)
O2T 0.073(2) 0.0598(19) 0.0288(16) 0.0065(14) 0.0204(16) 0.0462(18)
F3T 0.0350(16) 0.077(2) 0.0526(18) 0.0207(15) 0.0038(13) 0.0051(14)
O3T 0.0284(17) 0.0386(16) 0.068(2) -0.0055(15) 0.0101(16) 0.0063(13)
S1Q 0.0258(5) 0.0263(4) 0.0257(5) -0.0014(3) 0.0091(4) 0.0097(4)
F1Q 0.0684(19) 0.0389(14) 0.0458(15) 0.0235(12) 0.0210(14) 0.0168(13)
O1Q 0.0378(16) 0.0310(13) 0.0268(14) 0.0086(11) 0.0137(13) 0.0057(12)
C1Q 0.031(2) 0.0275(17) 0.0268(19) 0.0076(14) 0.0153(17) 0.0103(15)
F2Q 0.0673(19) 0.0454(14) 0.0302(13) -0.0030(10) 0.0207(13) 0.0264(13)
O2Q 0.056(2) 0.0576(19) 0.0376(17) -0.0109(14) 0.0128(16) 0.0359(16)
F3Q 0.0250(14) 0.0730(18) 0.0369(14) 0.0065(12) 0.0043(11) 0.0054(12)
O3Q 0.0254(15) 0.0314(14) 0.057(2) 0.0037(13) 0.0126(14) 0.0016(12)
S1N 0.0372(6) 0.0339(5) 0.0491(7) 0.0043(5) 0.0164(5) 0.0129(5)
C1N 0.046(3) 0.055(3) 0.042(3) 0.013(2) 0.011(2) 0.022(2)
F1N 0.053(3) 0.066(3) 0.116(4) -0.049(3) 0.024(3) -0.020(2)
O1N 0.111(5) 0.091(5) 0.080(4) -0.033(3) 0.070(4) -0.019(4)
F2N 0.070(3) 0.074(4) 0.097(4) -0.026(3) 0.057(3) 0.001(3)
O2N 0.036(3) 0.075(4) 0.162(6) 0.078(4) 0.034(4) 0.021(3)
F3N 0.048(3) 0.135(6) 0.199(8) 0.097(6) -0.003(4) 0.040(3)
O3N 0.055(3) 0.037(2) 0.069(3) -0.0168(19) 0.026(2) -0.0028(18)
S1S 0.0246(5) 0.0214(4) 0.0626(7) -0.0005(4) 0.0156(5) 0.0040(4)
C1S 0.033(3) 0.034(3) 0.034(3) 0.001(3) 0.013(3) 0.012(3)
F1S 0.048(2) 0.0455(19) 0.068(2) 0.0281(16) 0.0312(18) 0.0019(15)
O1S 0.034(2) 0.033(2) 0.081(3) -0.010(2) 0.036(2) -0.0002(16)
F2S 0.0344(19) 0.063(2) 0.037(2) 0.0110(18) 0.0016(16) 0.0032(16)
O2S 0.038(2) 0.063(3) 0.055(3) -0.009(2) 0.001(2) 0.013(2)
F3S 0.037(2) 0.076(3) 0.102(3) -0.027(3) 0.041(2) 0.0061(19)
O3S 0.060(3) 0.028(2) 0.125(5) 0.038(2) 0.041(3) 0.0137(19)
O1W 0.0228(17) 0.0315(17) 0.123(3) 0.0029(18) -0.0020(19) 0.0072(14)
C1L 0.063(3) 0.035(2) 0.056(3) 0.010(2) 0.023(3) 0.016(2)
N1L 0.094(4) 0.075(4) 0.091(4) 0.022(3) 0.028(3) 0.031(3)
C2L 0.094(5) 0.068(4) 0.074(4) 0.022(3) 0.043(4) 0.028(3)
N2L 0.085(4) 0.100(4) 0.065(3) 0.026(3) 0.026(3) 0.042(3)
C3L 0.080(4) 0.052(3) 0.051(3) 0.017(3) 0.029(3) 0.031(3)
C4L 0.097(5) 0.084(5) 0.109(5) 0.040(4) 0.071(5) 0.028(4)

loop_
_atom_type_symbol
_atom_type_description
_atom_type_scat_dispersion_real
_atom_type_scat_dispersion_imag
_atom_type_scat_source
C C 0.0033 0.0016 'International Tables Vol C Tables 4.2.6.8 and 6.1.1.4'
H H 0.0000 0.0000 'International Tables Vol C Tables 4.2.6.8 and 6.1.1.4'
N N 0.0061 0.0033 'International Tables Vol C Tables 4.2.6.8 and 6.1.1.4'
O O 0.0106 0.0060 'International Tables Vol C Tables 4.2.6.8 and 6.1.1.4'
F F 0.0171 0.0103 'International Tables Vol C Tables 4.2.6.8 and 6.1.1.4'
S S 0.1246 0.1234 'International Tables Vol C Tables 4.2.6.8 and 6.1.1.4'
Cu Cu 0.3201 1.2651 'International Tables Vol C Tables 4.2.6.8 and 6.1.1.4'

loop_
_geom_angle_atom_site_label_1
_geom_angle_atom_site_label_2
_geom_angle_atom_site_label_3
_geom_angle
O1 Cu1 N2 172.49(10)
O1 Cu1 N3 92.36(10)
N2 Cu1 N3 85.95(10)
O1 Cu1 N1 93.04(10)
N2 Cu1 N1 85.19(10)
N3 Cu1 N1 152.49(10)
O1 Cu1 O7 93.31(8)
N2 Cu1 O7 94.21(9)
N3 Cu1 O7 103.39(10)
N1 Cu1 O7 103.20(9)
C31 O1 Cu1 130.7(2)
C1 N1 C2 110.4(2)
C1 N1 C30 110.2(2)
C2 N1 C30 112.9(2)
C1 N1 Cu1 116.6(2)
C2 N1 Cu1 103.72(19)
C30 N1 Cu1 102.86(18)
O4 Cu2 N5 170.60(10)
O4 Cu2 N4 92.74(10)
N5 Cu2 N4 85.13(11)
O4 Cu2 N6 91.82(10)
N5 Cu2 N6 86.13(11)
N4 Cu2 N6 153.45(10)
O4 Cu2 O8 94.10(9)
N5 Cu2 O8 95.29(10)
N4 Cu2 O8 105.80(10)
N6 Cu2 O8 99.93(10)
C31 O2 Cu3 95.44(18)
C4 N2 C5 110.4(3)
C4 N2 C3 108.3(3)
C5 N2 C3 111.4(2)
C4 N2 Cu1 113.52(19)
C5 N2 Cu1 104.35(18)
C3 N2 Cu1 108.91(19)
N1 C2 C3 109.7(3)
O2 Cu3 N8 170.81(10)
O2 Cu3 N7 98.32(10)
N8 Cu3 N7 85.98(11)
O2 Cu3 N9 94.13(10)
N8 Cu3 N9 86.35(11)
N7 Cu3 N9 147.54(11)
O2 Cu3 O3 63.11(8)
N8 Cu3 O3 107.93(10)
N7 Cu3 O3 106.29(10)
N9 Cu3 O3 106.09(9)
O2 Cu3 C31 31.52(9)
N8 Cu3 C31 139.41(11)
N7 Cu3 C31 105.85(10)
N9 Cu3 C31 100.42(10)
O3 Cu3 C31 31.64(9)
C31 O3 Cu3 84.55(17)
C6 N3 C7 108.7(2)
C6 N3 C8 112.0(2)
C7 N3 C8 106.1(2)
C6 N3 Cu1 106.90(19)
C7 N3 Cu1 107.3(2)
C8 N3 Cu1 115.6(2)
N2 C3 C2 108.9(2)
O5 Cu4 N11 171.14(11)
O5 Cu4 N10 97.24(11)
N11 Cu4 N10 86.53(14)
O5 Cu4 N12 94.95(11)
N11 Cu4 N12 86.07(14)
N10 Cu4 N12 146.72(12)
O5 Cu4 O6 62.94(9)
N11 Cu4 O6 108.27(11)
N10 Cu4 O6 108.55(10)
N12 Cu4 O6 104.58(11)
O5 Cu4 C62 31.98(10)
N11 Cu4 C62 139.21(12)
N10 Cu4 C62 105.67(11)
N12 Cu4 C62 101.03(11)
O6 Cu4 C62 30.97(10)
C62 O4 Cu2 130.1(2)
C17 N4 C16 109.8(3)
C17 N4 C15 114.1(2)
C16 N4 C15 108.6(3)
C17 N4 Cu2 104.7(2)
C16 N4 Cu2 116.3(2)
C15 N4 Cu2 103.33(18)
C62 O5 Cu4 96.37(19)
C18 N5 C19 109.4(3)
C18 N5 C20 111.7(3)
C19 N5 C20 110.4(3)
C18 N5 Cu2 108.3(2)
C19 N5 Cu2 113.4(2)
C20 N5 Cu2 103.55(19)
N2 C5 C6 109.7(3)
C62 O6 Cu4 84.61(18)
C22 N6 C21 109.7(3)
C22 N6 C23 106.5(3)
C21 N6 C23 112.4(3)
C22 N6 Cu2 107.4(2)
C21 N6 Cu2 105.8(2)
C23 N6 Cu2 115.0(2)
N3 C6 C5 110.1(3)
C32 N7 C33 110.4(3)
C32 N7 C61 106.9(3)
C33 N7 C61 110.5(3)
C32 N7 Cu3 107.8(2)
C33 N7 Cu3 102.08(19)
C61 N7 Cu3 119.0(2)
C36 N8 C35 111.0(3)
C36 N8 C34 111.7(3)
C35 N8 C34 109.0(3)
C36 N8 Cu3 104.71(19)
C35 N8 Cu3 110.9(2)
C34 N8 Cu3 109.5(2)
C9 C8 N3 116.0(3)
C38 N9 C37 110.6(3)
C38 N9 C39 110.4(3)
C37 N9 C39 112.8(2)
C38 N9 Cu3 114.8(2)
C37 N9 Cu3 106.7(2)
C39 N9 Cu3 101.33(18)
C14 C9 C10 118.5(3)
C14 C9 C8 121.8(3)
C10 C9 C8 119.7(3)
C11 C10 C9 121.2(3)
C48 N10 C47 111.0(3)
C48 N10 C46 110.7(3)
C47 N10 C46 106.0(3)
C48 N10 Cu4 103.0(3)
C47 N10 Cu4 106.0(2)
C46 N10 Cu4 120.1(2)
C12 C11 C10 118.4(3)
C12 C11 C15 122.6(3)
C10 C11 C15 118.6(3)
C49 N11 C51 112.5(3)
C49 N11 C50 110.0(3)
C51 N11 C50 109.6(4)
C49 N11 Cu4 109.3(3)
C51 N11 Cu4 104.3(2)
C50 N11 Cu4 111.0(2)
C13 C12 C11 120.9(3)
C53 N12 C52 111.2(3)
C53 N12 C54 110.5(3)
C52 N12 C54 112.3(3)
C53 N12 Cu4 116.3(2)
C52 N12 Cu4 106.5(3)
C54 N12 Cu4 99.5(2)
C12 C13 C14 120.5(3)
C13 C14 C9 120.3(3)
N4 C15 C11 119.6(3)
N4 C17 C18 108.9(3)
N5 C18 C17 108.6(3)
N5 C20 C21 109.8(3)
N6 C21 C20 111.3(3)
C24 C23 N6 116.5(3)
C29 C24 C25 118.4(3)
C29 C24 C23 121.6(3)
C25 C24 C23 120.0(3)
C26 C25 C24 121.5(3)
C25 C26 C27 118.9(3)
C25 C26 C30 119.7(3)
C27 C26 C30 120.9(3)
C28 C27 C26 119.7(3)
C29 C28 C27 120.4(3)
C28 C29 C24 121.0(3)
N1 C30 C26 119.0(2)
O1 C31 O2 119.8(3)
O1 C31 O3 123.5(3)
O2 C31 O3 116.7(3)
O1 C31 Cu3 171.9(2)
O2 C31 Cu3 53.04(14)
O3 C31 Cu3 63.81(15)
N7 C33 C34 109.8(3)
N8 C34 C33 110.2(3)
N8 C36 C37 110.0(3)
N9 C37 C36 109.4(3)
N9 C39 C40 118.9(3)
C41 C40 C45 118.9(3)
C41 C40 C39 119.3(3)
C45 C40 C39 121.3(3)
C42 C41 C40 121.1(3)
C41 C42 C43 119.2(3)
C41 C42 C46 119.7(3)
C43 C42 C46 121.1(3)
C44 C43 C42 120.0(3)
C43 C44 C45 120.9(3)
C44 C45 C40 119.8(3)
N10 C46 C42 115.8(3)
N10 C48 C49 109.1(3)
N11 C49 C48 110.4(3)
N11 C51 C52 109.7(3)
N12 C52 C51 110.2(4)
N12 C54 C55 118.9(3)
C56 C55 C60 119.2(4)
C56 C55 C54 120.0(3)
C60 C55 C54 120.3(4)
C55 C56 C57 121.2(3)
C58 C57 C56 118.4(4)
C58 C57 C61 121.8(4)
C56 C57 C61 119.8(3)
C59 C58 C57 121.0(4)
C58 C59 C60 120.2(4)
C59 C60 C55 119.8(4)
C57 C61 N7 115.2(3)
O4 C62 O6 125.6(3)
O4 C62 O5 118.3(3)
O6 C62 O5 116.1(3)
O4 C62 Cu4 169.9(3)
O6 C62 Cu4 64.42(16)
O5 C62 Cu4 51.65(14)
O3T S1T O1T 116.04(18)
O3T S1T O2T 113.93(19)
O1T S1T O2T 115.24(19)
O3T S1T C1T 102.30(19)
O1T S1T C1T 103.84(17)
O2T S1T C1T 102.94(17)
F1T C1T F3T 107.0(3)
F1T C1T F2T 107.7(3)
F3T C1T F2T 106.6(3)
F1T C1T S1T 111.8(3)
F3T C1T S1T 112.8(3)
F2T C1T S1T 110.6(3)
O2Q S1Q O3Q 115.93(19)
O2Q S1Q O1Q 114.52(18)
O3Q S1Q O1Q 114.15(16)
O2Q S1Q C1Q 104.48(17)
O3Q S1Q C1Q 103.47(18)
O1Q S1Q C1Q 101.93(16)
F1Q C1Q F3Q 107.6(3)
F1Q C1Q F2Q 107.5(3)
F3Q C1Q F2Q 106.9(3)
F1Q C1Q S1Q 111.7(3)
F3Q C1Q S1Q 112.2(2)
F2Q C1Q S1Q 110.8(2)
O1N' S1N O2N 127.6(10)
O1N' S1N O3N 85.4(10)
O2N S1N O3N 119.8(4)
O1N' S1N O1N 27.3(9)
O2N S1N O1N 110.7(4)
O3N S1N O1N 112.7(3)
O1N' S1N O3N' 142.5(13)
O2N S1N O3N' 61.3(8)
O3N S1N O3N' 63.9(8)
O1N S1N O3N' 160.9(8)
O1N' S1N O2N' 121.0(12)
O2N S1N O2N' 28.0(7)
O3N S1N O2N' 146.3(7)
O1N S1N O2N' 95.9(8)
O3N' S1N O2N' 83.1(10)
O1N' S1N C1N 112.3(10)
O2N S1N C1N 105.0(3)
O3N S1N C1N 104.1(2)
O1N S1N C1N 102.4(3)
O3N' S1N C1N 96.6(8)
O2N' S1N C1N 85.9(8)
F1N' C1N F2N' 112.2(16)
F1N' C1N F3N 59.0(11)
F2N' C1N F3N 116.5(13)
F1N' C1N F2N 127.6(11)
F2N' C1N F2N 22.3(10)
F3N C1N F2N 108.2(6)
F1N' C1N F1N 48.3(12)
F2N' C1N F1N 83.8(11)
F3N C1N F1N 106.4(6)
F2N C1N F1N 106.1(5)
F1N' C1N F3N' 99.8(14)
F2N' C1N F3N' 96.4(13)
F3N C1N F3N' 41.4(8)
F2N C1N F3N' 78.0(9)
F1N C1N F3N' 143.5(10)
F1N' C1N S1N 120.0(10)
F2N' C1N S1N 121.1(12)
F3N C1N S1N 112.8(4)
F2N C1N S1N 111.8(4)
F1N C1N S1N 111.3(3)
F3N' C1N S1N 99.9(10)
O1S' S1S O2S' 119.7(11)
O1S' S1S O3S 151.2(8)
O2S' S1S O3S 65.8(8)
O1S' S1S O1S 35.4(7)
O2S' S1S O1S 128.3(8)
O3S S1S O1S 117.1(3)
O1S' S1S O2S 83.6(8)
O2S' S1S O2S 50.6(8)
O3S S1S O2S 114.0(3)
O1S S1S O2S 114.8(3)
O1S' S1S O3S' 110.0(10)
O2S' S1S O3S' 103.6(11)
O3S S1S O3S' 45.2(7)
O1S S1S O3S' 74.7(7)
O2S S1S O3S' 153.5(8)
O1S' S1S C1S' 107.7(11)
O2S' S1S C1S' 111.0(11)
O3S S1S C1S' 94.4(8)
O1S S1S C1S' 119.6(9)
O2S S1S C1S' 93.0(9)
O3S' S1S C1S' 103.6(11)
O1S' S1S C1S 94.9(8)
O2S' S1S C1S 127.1(8)
O3S S1S C1S 103.0(3)
O1S S1S C1S 103.4(3)
O2S S1S C1S 101.7(3)
O3S' S1S C1S 99.7(7)
C1S' S1S C1S 16.2(8)
F3S C1S F2S 106.3(5)
F3S C1S F1S 107.2(5)
F2S C1S F1S 105.2(6)
F3S C1S S1S 113.7(5)
F2S C1S S1S 111.5(4)
F1S C1S S1S 112.4(4)
F2S' C1S' F1S' 112(3)
F2S' C1S' F3S' 106(2)
F1S' C1S' F3S' 117(3)
F2S' C1S' S1S 108(2)
F1S' C1S' S1S 108(2)
F3S' C1S' S1S 104(2)
N1L C1L C2L 178.6(7)
N2L C3L C4L 174.9(6)

loop_
_geom_bond_atom_site_label_1
_geom_bond_atom_site_label_2
_geom_bond_distance
Cu1 O1 1.931(2)
Cu1 N2 2.022(3)
Cu1 N3 2.089(3)
Cu1 N1 2.106(3)
Cu1 O7 2.229(2)
O1 C31 1.273(3)
N1 C1 1.472(4)
N1 C2 1.482(4)
N1 C30 1.500(4)
Cu2 O4 1.939(2)
Cu2 N5 2.038(3)
Cu2 N4 2.093(3)
Cu2 N6 2.104(3)
Cu2 O8 2.183(2)
O2 C31 1.288(4)
O2 Cu3 1.968(2)
N2 C4 1.479(4)
N2 C5 1.482(4)
N2 C3 1.489(4)
C2 C3 1.500(5)
Cu3 N8 2.015(3)
Cu3 N7 2.071(3)
Cu3 N9 2.082(3)
Cu3 O3 2.210(2)
Cu3 C31 2.452(3)
O3 C31 1.292(4)
N3 C6 1.496(4)
N3 C7 1.498(4)
N3 C8 1.508(4)
Cu4 O5 1.949(2)
Cu4 N11 2.003(3)
Cu4 N10 2.051(3)
Cu4 N12 2.083(3)
Cu4 O6 2.237(2)
Cu4 C62 2.469(3)
O4 C62 1.259(4)
N4 C17 1.474(4)
N4 C16 1.482(4)
N4 C15 1.498(4)
O5 C62 1.316(4)
N5 C18 1.485(5)
N5 C19 1.485(4)
N5 C20 1.490(4)
C5 C6 1.518(5)
O6 C62 1.276(4)
N6 C22 1.488(4)
N6 C21 1.497(4)
N6 C23 1.505(4)
N7 C32 1.477(5)
N7 C33 1.493(4)
N7 C61 1.509(5)
N8 C36 1.481(4)
N8 C35 1.489(4)
N8 C34 1.492(4)
C8 C9 1.504(5)
N9 C38 1.478(4)
N9 C37 1.490(4)
N9 C39 1.492(4)
C9 C14 1.393(5)
C9 C10 1.404(5)
C10 C11 1.401(5)
N10 C48 1.493(4)
N10 C47 1.495(5)
N10 C46 1.498(5)
C11 C12 1.387(5)
C11 C15 1.522(4)
N11 C49 1.476(6)
N11 C51 1.483(5)
N11 C50 1.503(5)
C12 C13 1.381(5)
N12 C53 1.472(5)
N12 C52 1.474(5)
N12 C54 1.501(4)
C13 C14 1.383(5)
C17 C18 1.523(5)
C20 C21 1.503(5)
C23 C24 1.497(5)
C24 C29 1.391(4)
C24 C25 1.394(4)
C25 C26 1.387(5)
C26 C27 1.399(4)
C26 C30 1.520(4)
C27 C28 1.395(5)
C28 C29 1.372(5)
C33 C34 1.515(5)
C36 C37 1.515(5)
C39 C40 1.515(4)
C40 C41 1.395(5)
C40 C45 1.399(4)
C41 C42 1.389(5)
C42 C43 1.394(5)
C42 C46 1.514(5)
C43 C44 1.384(5)
C44 C45 1.384(5)
C48 C49 1.523(6)
C51 C52 1.496(7)
C54 C55 1.507(5)
C55 C56 1.386(5)
C55 C60 1.399(5)
C56 C57 1.398(5)
C57 C58 1.393(5)
C57 C61 1.485(6)
C58 C59 1.378(6)
C59 C60 1.390(6)
S1T O3T 1.426(3)
S1T O1T 1.430(3)
S1T O2T 1.444(3)
S1T C1T 1.818(4)
F1T C1T 1.318(4)
C1T F3T 1.322(5)
C1T F2T 1.336(4)
S1Q O2Q 1.429(3)
S1Q O3Q 1.430(3)
S1Q O1Q 1.451(3)
S1Q C1Q 1.827(4)
F1Q C1Q 1.321(4)
C1Q F3Q 1.327(4)
C1Q F2Q 1.330(4)
S1N O1N' 1.30(2)
S1N O2N 1.379(5)
S1N O3N 1.406(4)
S1N O1N 1.456(5)
S1N O3N' 1.56(2)
S1N O2N' 1.58(2)
S1N C1N 1.803(5)
C1N F1N' 1.18(2)
C1N F2N' 1.25(3)
C1N F3N 1.306(6)
C1N F2N 1.324(7)
C1N F1N 1.335(6)
C1N F3N' 1.46(2)
S1S O1S' 1.371(17)
S1S O2S' 1.380(18)
S1S O3S 1.405(4)
S1S O1S 1.423(4)
S1S O2S 1.448(4)
S1S O3S' 1.598(19)
S1S C1S' 1.79(3)
S1S C1S 1.825(7)
C1S F3S 1.315(7)
C1S F2S 1.328(8)
C1S F1S 1.331(7)
C1S' F2S' 1.25(3)
C1S' F1S' 1.28(3)
C1S' F3S' 1.28(3)
C1L N1L 1.151(6)
C1L C2L 1.365(7)
N2L C3L 1.134(7)
C3L C4L 1.379(8)

loop_
_geom_torsion_atom_site_label_1
_geom_torsion_atom_site_label_2
_geom_torsion_atom_site_label_3
_geom_torsion_atom_site_label_4
_geom_torsion
N2 Cu1 O1 C31 171.6(7)
N3 Cu1 O1 C31 94.7(3)
N1 Cu1 O1 C31 -112.2(3)
O7 Cu1 O1 C31 -8.8(3)
O1 Cu1 N1 C1 45.8(2)
N2 Cu1 N1 C1 -141.5(2)
N3 Cu1 N1 C1 146.9(2)
O7 Cu1 N1 C1 -48.3(2)
O1 Cu1 N1 C2 167.37(19)
N2 Cu1 N1 C2 -19.95(19)
N3 Cu1 N1 C2 -91.6(3)
O7 Cu1 N1 C2 73.26(19)
O1 Cu1 N1 C30 -74.78(18)
N2 Cu1 N1 C30 97.90(18)
N3 Cu1 N1 C30 26.3(3)
O7 Cu1 N1 C30 -168.90(17)
O1 Cu1 N2 C4 -170.3(7)
N3 Cu1 N2 C4 -93.1(2)
N1 Cu1 N2 C4 113.0(2)
O7 Cu1 N2 C4 10.1(2)
O1 Cu1 N2 C5 -50.1(9)
N3 Cu1 N2 C5 27.1(2)
N1 Cu1 N2 C5 -126.8(2)
O7 Cu1 N2 C5 130.3(2)
O1 Cu1 N2 C3 68.9(8)
N3 Cu1 N2 C3 146.2(2)
N1 Cu1 N2 C3 -7.8(2)
O7 Cu1 N2 C3 -110.7(2)
C1 N1 C2 C3 170.2(3)
C30 N1 C2 C3 -66.1(3)
Cu1 N1 C2 C3 44.6(3)
C31 O2 Cu3 N8 10.6(7)
C31 O2 Cu3 N7 -106.82(19)
C31 O2 Cu3 N9 103.24(19)
C31 O2 Cu3 O3 -2.72(17)
O2 Cu3 O3 C31 2.71(17)
N8 Cu3 O3 C31 -175.07(18)
N7 Cu3 O3 C31 93.91(19)
N9 Cu3 O3 C31 -83.71(19)
O1 Cu1 N3 C6 171.5(2)
N2 Cu1 N3 C6 -1.1(2)
N1 Cu1 N3 C6 70.3(3)
O7 Cu1 N3 C6 -94.5(2)
O1 Cu1 N3 C7 -72.0(2)
N2 Cu1 N3 C7 115.3(2)
N1 Cu1 N3 C7 -173.2(2)
O7 Cu1 N3 C7 22.0(2)
O1 Cu1 N3 C8 46.1(2)
N2 Cu1 N3 C8 -126.6(2)
N1 Cu1 N3 C8 -55.1(3)
O7 Cu1 N3 C8 140.0(2)
C4 N2 C3 C2 -89.5(3)
C5 N2 C3 C2 149.0(3)
Cu1 N2 C3 C2 34.4(3)
N1 C2 C3 N2 -54.4(3)
N5 Cu2 O4 C62 174.0(6)
N4 Cu2 O4 C62 -109.4(3)
N6 Cu2 O4 C62 96.8(3)
O8 Cu2 O4 C62 -3.3(3)
O4 Cu2 N4 C17 169.46(19)
N5 Cu2 N4 C17 -19.7(2)
N6 Cu2 N4 C17 -90.9(3)
O8 Cu2 N4 C17 74.4(2)
O4 Cu2 N4 C16 48.1(2)
N5 Cu2 N4 C16 -141.1(2)
N6 Cu2 N4 C16 147.7(2)
O8 Cu2 N4 C16 -47.0(2)
O4 Cu2 N4 C15 -70.78(18)
N5 Cu2 N4 C15 100.05(19)
N6 Cu2 N4 C15 28.8(3)
O8 Cu2 N4 C15 -165.82(17)
N11 Cu4 O5 C62 6.6(10)
N10 Cu4 O5 C62 -108.1(2)
N12 Cu4 O5 C62 102.9(2)
O6 Cu4 O5 C62 -0.93(18)
O4 Cu2 N5 C18 68.0(7)
N4 Cu2 N5 C18 -9.2(2)
N6 Cu2 N5 C18 145.8(2)
O8 Cu2 N5 C18 -114.6(2)
O4 Cu2 N5 C19 -170.4(6)
N4 Cu2 N5 C19 112.5(2)
N6 Cu2 N5 C19 -92.6(2)
O8 Cu2 N5 C19 7.0(2)
O4 Cu2 N5 C20 -50.7(8)
N4 Cu2 N5 C20 -127.8(2)
N6 Cu2 N5 C20 27.1(2)
O8 Cu2 N5 C20 126.7(2)
C4 N2 C5 C6 73.4(3)
C3 N2 C5 C6 -166.3(3)
Cu1 N2 C5 C6 -48.9(3)
O5 Cu4 O6 C62 0.96(18)
N11 Cu4 O6 C62 -177.8(2)
N10 Cu4 O6 C62 89.7(2)
N12 Cu4 O6 C62 -87.2(2)
O4 Cu2 N6 C22 -73.4(2)
N5 Cu2 N6 C22 115.8(2)
N4 Cu2 N6 C22 -173.3(2)
O8 Cu2 N6 C22 21.1(2)
O4 Cu2 N6 C21 169.5(2)
N5 Cu2 N6 C21 -1.3(2)
N4 Cu2 N6 C21 69.7(3)
O8 Cu2 N6 C21 -96.0(2)
O4 Cu2 N6 C23 44.9(2)
N5 Cu2 N6 C23 -125.9(2)
N4 Cu2 N6 C23 -55.0(3)
O8 Cu2 N6 C23 139.3(2)
C7 N3 C6 C5 -140.9(3)
C8 N3 C6 C5 102.3(3)
Cu1 N3 C6 C5 -25.3(3)
N2 C5 C6 N3 50.9(4)
O2 Cu3 N7 C32 84.8(2)
N8 Cu3 N7 C32 -87.0(2)
N9 Cu3 N7 C32 -163.8(2)
O3 Cu3 N7 C32 20.5(2)
C31 Cu3 N7 C32 53.5(2)
O2 Cu3 N7 C33 -158.9(2)
N8 Cu3 N7 C33 29.3(2)
N9 Cu3 N7 C33 -47.4(3)
O3 Cu3 N7 C33 136.8(2)
C31 Cu3 N7 C33 169.8(2)
O2 Cu3 N7 C61 -37.0(3)
N8 Cu3 N7 C61 151.2(3)
N9 Cu3 N7 C61 74.5(3)
O3 Cu3 N7 C61 -101.3(2)
C31 Cu3 N7 C61 -68.3(3)
O2 Cu3 N8 C36 116.9(6)
N7 Cu3 N8 C36 -124.8(2)
N9 Cu3 N8 C36 23.7(2)
O3 Cu3 N8 C36 129.41(19)
C31 Cu3 N8 C36 125.4(2)
O2 Cu3 N8 C35 -2.9(8)
N7 Cu3 N8 C35 115.4(2)
N9 Cu3 N8 C35 -96.1(2)
O3 Cu3 N8 C35 9.6(2)
C31 Cu3 N8 C35 5.6(3)
O2 Cu3 N8 C34 -123.2(6)
N7 Cu3 N8 C34 -4.9(2)
N9 Cu3 N8 C34 143.5(2)
O3 Cu3 N8 C34 -110.7(2)
C31 Cu3 N8 C34 -114.7(2)
C6 N3 C8 C9 -63.7(4)
C7 N3 C8 C9 177.9(3)
Cu1 N3 C8 C9 59.1(3)
O2 Cu3 N9 C38 -44.8(2)
N8 Cu3 N9 C38 126.0(2)
N7 Cu3 N9 C38 -157.3(2)
O3 Cu3 N9 C38 18.4(2)
C31 Cu3 N9 C38 -13.6(2)
O2 Cu3 N9 C37 -167.6(2)
N8 Cu3 N9 C37 3.2(2)
N7 Cu3 N9 C37 79.8(3)
O3 Cu3 N9 C37 -104.5(2)
C31 Cu3 N9 C37 -136.5(2)
O2 Cu3 N9 C39 74.13(18)
N8 Cu3 N9 C39 -115.07(18)
N7 Cu3 N9 C39 -38.4(3)
O3 Cu3 N9 C39 137.31(17)
C31 Cu3 N9 C39 105.29(18)
N3 C8 C9 C14 85.7(4)
N3 C8 C9 C10 -96.0(4)
C14 C9 C10 C11 -4.3(5)
C8 C9 C10 C11 177.3(3)
O5 Cu4 N10 C48 -161.1(2)
N11 Cu4 N10 C48 26.9(2)
N12 Cu4 N10 C48 -50.5(3)
O6 Cu4 N10 C48 135.0(2)
C62 Cu4 N10 C48 167.3(2)
O5 Cu4 N10 C47 82.2(3)
N11 Cu4 N10 C47 -89.7(3)
N12 Cu4 N10 C47 -167.2(2)
O6 Cu4 N10 C47 18.4(3)
C62 Cu4 N10 C47 50.7(3)
O5 Cu4 N10 C46 -37.6(2)
N11 Cu4 N10 C46 150.5(2)
N12 Cu4 N10 C46 73.1(3)
O6 Cu4 N10 C46 -101.4(2)
C62 Cu4 N10 C46 -69.1(3)
C9 C10 C11 C12 2.0(5)
C9 C10 C11 C15 -170.1(3)
O5 Cu4 N11 C49 -117.3(9)
N10 Cu4 N11 C49 -1.8(3)
N12 Cu4 N11 C49 145.8(3)
O6 Cu4 N11 C49 -110.2(3)
C62 Cu4 N11 C49 -111.9(3)
O5 Cu4 N11 C51 122.2(8)
N10 Cu4 N11 C51 -122.3(3)
N12 Cu4 N11 C51 25.3(3)
O6 Cu4 N11 C51 129.3(3)
C62 Cu4 N11 C51 127.6(3)
O5 Cu4 N11 C50 4.3(11)
N10 Cu4 N11 C50 119.8(3)
N12 Cu4 N11 C50 -92.7(3)
O6 Cu4 N11 C50 11.4(3)
C62 Cu4 N11 C50 9.7(4)
C10 C11 C12 C13 0.7(5)
C15 C11 C12 C13 172.5(3)
O5 Cu4 N12 C53 -45.6(3)
N11 Cu4 N12 C53 125.6(3)
N10 Cu4 N12 C53 -156.8(3)
O6 Cu4 N12 C53 17.8(3)
C62 Cu4 N12 C53 -13.8(3)
O5 Cu4 N12 C52 -170.1(2)
N11 Cu4 N12 C52 1.1(3)
N10 Cu4 N12 C52 78.7(3)
O6 Cu4 N12 C52 -106.8(2)
C62 Cu4 N12 C52 -138.4(2)
O5 Cu4 N12 C54 73.1(2)
N11 Cu4 N12 C54 -115.7(2)
N10 Cu4 N12 C54 -38.2(3)
O6 Cu4 N12 C54 136.39(19)
C62 Cu4 N12 C54 104.8(2)
C11 C12 C13 C14 -1.1(5)
C12 C13 C14 C9 -1.3(5)
C10 C9 C14 C13 3.9(5)
C8 C9 C14 C13 -177.7(3)
C17 N4 C15 C11 -57.6(4)
C16 N4 C15 C11 65.3(4)
Cu2 N4 C15 C11 -170.6(2)
C12 C11 C15 N4 78.7(4)
C10 C11 C15 N4 -109.6(3)
C16 N4 C17 C18 170.3(3)
C15 N4 C17 C18 -67.6(4)
Cu2 N4 C17 C18 44.7(3)
C19 N5 C18 C17 -88.1(3)
C20 N5 C18 C17 149.4(3)
Cu2 N5 C18 C17 36.0(3)
N4 C17 C18 N5 -55.4(4)
C18 N5 C20 C21 -165.3(3)
C19 N5 C20 C21 72.7(3)
Cu2 N5 C20 C21 -49.0(3)
C22 N6 C21 C20 -141.2(3)
C23 N6 C21 C20 100.6(3)
Cu2 N6 C21 C20 -25.7(3)
N5 C20 C21 N6 51.9(4)
C22 N6 C23 C24 175.8(3)
C21 N6 C23 C24 -64.1(4)
Cu2 N6 C23 C24 57.0(3)
N6 C23 C24 C29 86.5(4)
N6 C23 C24 C25 -95.3(4)
C29 C24 C25 C26 -3.8(5)
C23 C24 C25 C26 177.9(3)
C24 C25 C26 C27 1.1(5)
C24 C25 C26 C30 -171.1(3)
C25 C26 C27 C28 2.0(5)
C30 C26 C27 C28 174.1(3)
C26 C27 C28 C29 -2.3(5)
C27 C28 C29 C24 -0.5(5)
C25 C24 C29 C28 3.5(5)
C23 C24 C29 C28 -178.2(3)
C1 N1 C30 C26 64.2(3)
C2 N1 C30 C26 -59.7(4)
Cu1 N1 C30 C26 -170.9(2)
C25 C26 C30 N1 -107.2(3)
C27 C26 C30 N1 80.8(4)
Cu1 O1 C31 O2 175.1(2)
Cu1 O1 C31 O3 -5.1(5)
Cu1 O1 C31 Cu3 148.7(15)
Cu3 O2 C31 O1 -175.5(3)
Cu3 O2 C31 O3 4.6(3)
Cu3 O3 C31 O1 176.1(3)
Cu3 O3 C31 O2 -4.1(3)
O2 Cu3 C31 O1 28.8(16)
N8 Cu3 C31 O1 -148.6(16)
N7 Cu3 C31 O1 108.7(16)
N9 Cu3 C31 O1 -52.0(17)
O3 Cu3 C31 O1 -155.8(17)
N8 Cu3 C31 O2 -177.41(18)
N7 Cu3 C31 O2 79.92(19)
N9 Cu3 C31 O2 -80.81(19)
O3 Cu3 C31 O2 175.4(3)
O2 Cu3 C31 O3 -175.4(3)
N8 Cu3 C31 O3 7.2(3)
N7 Cu3 C31 O3 -95.45(19)
N9 Cu3 C31 O3 103.82(18)
C32 N7 C33 C34 65.5(4)
C61 N7 C33 C34 -176.4(3)
Cu3 N7 C33 C34 -48.9(3)
C36 N8 C34 C33 94.2(3)
C35 N8 C34 C33 -142.8(3)
Cu3 N8 C34 C33 -21.3(3)
N7 C33 C34 N8 48.6(4)
C35 N8 C36 C37 72.7(3)
C34 N8 C36 C37 -165.3(3)
Cu3 N8 C36 C37 -47.0(3)
C38 N9 C37 C36 -154.8(3)
C39 N9 C37 C36 81.0(3)
Cu3 N9 C37 C36 -29.4(3)
N8 C36 C37 N9 52.5(4)
C38 N9 C39 C40 -53.9(4)
C37 N9 C39 C40 70.4(4)
Cu3 N9 C39 C40 -175.9(2)
N9 C39 C40 C41 97.5(4)
N9 C39 C40 C45 -89.9(4)
C45 C40 C41 C42 -2.3(5)
C39 C40 C41 C42 170.5(3)
C40 C41 C42 C43 1.8(5)
C40 C41 C42 C46 -177.9(3)
C41 C42 C43 C44 -0.2(6)
C46 C42 C43 C44 179.6(4)
C42 C43 C44 C45 -1.0(6)
C43 C44 C45 C40 0.5(6)
C41 C40 C45 C44 1.1(5)
C39 C40 C45 C44 -171.5(3)
C48 N10 C46 C42 56.4(4)
C47 N10 C46 C42 176.8(3)
Cu4 N10 C46 C42 -63.4(4)
C41 C42 C46 N10 87.7(4)
C43 C42 C46 N10 -92.0(4)
C47 N10 C48 C49 66.2(5)
C46 N10 C48 C49 -176.4(4)
Cu4 N10 C48 C49 -46.8(4)
C51 N11 C49 C48 91.1(4)
C50 N11 C49 C48 -146.4(4)
Cu4 N11 C49 C48 -24.3(4)
N10 C48 C49 N11 49.0(5)
C49 N11 C51 C52 -166.5(3)
C50 N11 C51 C52 70.8(4)
Cu4 N11 C51 C52 -48.1(4)
C53 N12 C52 C51 -155.5(3)
C54 N12 C52 C51 80.0(4)
Cu4 N12 C52 C51 -27.9(4)
N11 C51 C52 N12 52.3(4)
C53 N12 C54 C55 -59.3(4)
C52 N12 C54 C55 65.5(5)
Cu4 N12 C54 C55 177.8(3)
N12 C54 C55 C56 99.3(4)
N12 C54 C55 C60 -87.9(4)
C60 C55 C56 C57 -2.2(5)
C54 C55 C56 C57 170.6(3)
C55 C56 C57 C58 2.9(5)
C55 C56 C57 C61 -176.8(3)
C56 C57 C58 C59 -0.9(6)
C61 C57 C58 C59 178.8(4)
C57 C58 C59 C60 -1.6(6)
C58 C59 C60 C55 2.3(6)
C56 C55 C60 C59 -0.4(6)
C54 C55 C60 C59 -173.2(4)
C58 C57 C61 N7 -90.5(4)
C56 C57 C61 N7 89.1(4)
C32 N7 C61 C57 180.0(3)
C33 N7 C61 C57 59.8(4)
Cu3 N7 C61 C57 -57.8(4)
Cu2 O4 C62 O6 -3.2(5)
Cu2 O4 C62 O5 176.8(2)
Cu2 O4 C62 Cu4 169.6(12)
Cu4 O6 C62 O4 178.6(3)
Cu4 O6 C62 O5 -1.4(3)
Cu4 O5 C62 O4 -178.4(3)
Cu4 O5 C62 O6 1.6(3)
O5 Cu4 C62 O4 8.1(13)
N11 Cu4 C62 O4 -170.4(13)
N10 Cu4 C62 O4 86.4(14)
N12 Cu4 C62 O4 -73.5(14)
O6 Cu4 C62 O4 -173.6(15)
O5 Cu4 C62 O6 -178.4(3)
N11 Cu4 C62 O6 3.2(3)
N10 Cu4 C62 O6 -100.1(2)
N12 Cu4 C62 O6 100.0(2)
N11 Cu4 C62 O5 -178.4(2)
N10 Cu4 C62 O5 78.3(2)
N12 Cu4 C62 O5 -81.6(2)
O6 Cu4 C62 O5 178.4(3)
O3T S1T C1T F1T 56.7(3)
O1T S1T C1T F1T 177.8(3)
O2T S1T C1T F1T -61.7(3)
O3T S1T C1T F3T 177.4(3)
O1T S1T C1T F3T -61.5(3)
O2T S1T C1T F3T 59.0(3)
O3T S1T C1T F2T -63.3(3)
O1T S1T C1T F2T 57.8(3)
O2T S1T C1T F2T 178.3(3)
O2Q S1Q C1Q F1Q 65.7(3)
O3Q S1Q C1Q F1Q -56.1(3)
O1Q S1Q C1Q F1Q -174.8(3)
O2Q S1Q C1Q F3Q -55.2(3)
O3Q S1Q C1Q F3Q -176.9(2)
O1Q S1Q C1Q F3Q 64.3(3)
O2Q S1Q C1Q F2Q -174.6(3)
O3Q S1Q C1Q F2Q 63.7(3)
O1Q S1Q C1Q F2Q -55.0(3)
O1N' S1N C1N F1N' 32.9(18)
O2N S1N C1N F1N' -109.6(15)
O3N S1N C1N F1N' 123.6(15)
O1N S1N C1N F1N' 6.1(15)
O3N' S1N C1N F1N' -171.7(17)
O2N' S1N C1N F1N' -89.1(17)
O1N' S1N C1N F2N' -178.2(15)
O2N S1N C1N F2N' 39.3(13)
O3N S1N C1N F2N' -87.5(13)
O1N S1N C1N F2N' 155.0(12)
O3N' S1N C1N F2N' -22.8(15)
O2N' S1N C1N F2N' 59.8(14)
O1N' S1N C1N F3N -33.4(11)
O2N S1N C1N F3N -175.9(7)
O3N S1N C1N F3N 57.4(7)
O1N S1N C1N F3N -60.1(7)
O3N' S1N C1N F3N 122.1(10)
O2N' S1N C1N F3N -155.3(9)
O1N' S1N C1N F2N -155.5(11)
O2N S1N C1N F2N 62.0(6)
O3N S1N C1N F2N -64.7(5)
O1N S1N C1N F2N 177.8(5)
O3N' S1N C1N F2N 0.0(9)
O2N' S1N C1N F2N 82.6(8)
O1N' S1N C1N F1N 86.0(11)
O2N S1N C1N F1N -56.5(5)
O3N S1N C1N F1N 176.8(4)
O1N S1N C1N F1N 59.3(5)
O3N' S1N C1N F1N -118.5(8)
O2N' S1N C1N F1N -35.9(8)
O1N' S1N C1N F3N' -74.6(13)
O2N S1N C1N F3N' 142.9(9)
O3N S1N C1N F3N' 16.2(9)
O1N S1N C1N F3N' -101.3(9)
O3N' S1N C1N F3N' 80.9(11)
O2N' S1N C1N F3N' 163.5(11)
O1S' S1S C1S F3S -144.1(9)
O2S' S1S C1S F3S -10.7(11)
O3S S1S C1S F3S 58.6(5)
O1S S1S C1S F3S -179.0(5)
O2S S1S C1S F3S -59.7(5)
O3S' S1S C1S F3S 104.6(9)
C1S' S1S C1S F3S -1(3)
O1S' S1S C1S F2S 95.7(9)
O2S' S1S C1S F2S -130.9(11)
O3S S1S C1S F2S -61.6(5)
O1S S1S C1S F2S 60.8(5)
O2S S1S C1S F2S -179.9(4)
O3S' S1S C1S F2S -15.6(9)
C1S' S1S C1S F2S -121(4)
O1S' S1S C1S F1S -22.2(9)
O2S' S1S C1S F1S 111.3(11)
O3S S1S C1S F1S -179.4(5)
O1S S1S C1S F1S -57.0(5)
O2S S1S C1S F1S 62.3(5)
O3S' S1S C1S F1S -133.4(9)
C1S' S1S C1S F1S 121(4)
O1S' S1S C1S' F2S' 177.3(18)
O2S' S1S C1S' F2S' -50(2)
O3S S1S C1S' F2S' 15.9(19)
O1S S1S C1S' F2S' 140.6(15)
O2S S1S C1S' F2S' -98.5(18)
O3S' S1S C1S' F2S' 61(2)
C1S S1S C1S' F2S' 138(5)
O1S' S1S C1S' F1S' 56(2)
O2S' S1S C1S' F1S' -171.2(19)
O3S S1S C1S' F1S' -105(2)
O1S S1S C1S' F1S' 19(2)
O2S S1S C1S' F1S' 140(2)
O3S' S1S C1S' F1S' -61(2)
C1S S1S C1S' F1S' 17(2)
O1S' S1S C1S' F3S' -70(2)
O2S' S1S C1S' F3S' 63(2)
O3S S1S C1S' F3S' 128.8(16)
O1S S1S C1S' F3S' -106.4(17)
O2S S1S C1S' F3S' 14.4(17)
O3S' S1S C1S' F3S' 173.6(17)
C1S S1S C1S' F3S' -109(4)
